data_7705588
loop_
_publ_author_name
'Bazhenova, Tamara A.'
'Zorina, Leokadiya V.'
'Simonov, Sergey V.'
'Mironov, Vladimir S.'
'Maximova, Olga V.'
'Spillecke, Lena'
'Koo, Changhyun'
'Klingeler, R\"udiger'
'Manakin, Yuriy V.'
'Vasiliev, Alexander N.'
'Yagubskii, Eduard B.'

_publ_section_title
;
 The first pentagonal-bipyramidal vanadium(III) complexes with a
 Schiff-base N<sub>3</sub>O<sub>2</sub> pentadentate ligand: synthesis,
 structure and magnetic properties.
;
_journal_issue 43
_journal_name_full 'Dalton transactions (Cambridge, England : 2003)'
_journal_page_first 15287
_journal_page_last 15298
_journal_paper_doi 10.1039/d0dt03092a
_journal_volume 49
_journal_year 2020
_chemical_formula_moiety 'C25 H27 N5 O4 V, C H4 O, Cl'
_chemical_formula_sum 'C26 H31 Cl N5 O5 V'
_chemical_formula_weight 579.95
_space_group_crystal_system monoclinic
_space_group_IT_number 14
_space_group_name_Hall '-P 2ybc'
_space_group_name_H-M_alt 'P 1 21/c 1'
_atom_sites_solution_hydrogens mixed
_atom_sites_solution_primary direct
_audit_creation_method SHELXL-2016/6
_audit_update_record
;
2020-07-10 deposited with the CCDC.	2020-10-05 downloaded from the CCDC.
;
_cell_angle_alpha 90
_cell_angle_beta 112.3819(18)
_cell_angle_gamma 90
_cell_formula_units_Z 4
_cell_length_a 19.5934(3)
_cell_length_b 7.49770(8)
_cell_length_c 20.3843(3)
_cell_measurement_reflns_used 13692
_cell_measurement_temperature 150(1)
_cell_measurement_theta_max 31.0730
_cell_measurement_theta_min 2.0280
_cell_volume 2768.97(7)
_computing_cell_refinement 'CrysAlisPro 1.171.39.46 (Rigaku OD, 2018)'
_computing_data_collection 'CrysAlisPro 1.171.39.46 (Rigaku OD, 2018)'
_computing_data_reduction 'CrysAlisPro 1.171.39.46 (Rigaku OD, 2018)'
_computing_molecular_graphics 'DIAMOND 3.1 (Crystal Impact GbR 2005)'
_computing_publication_material 'WinGX publication routines (Farrugia, 1999)'
_computing_structure_refinement 'SHELXL-2013 (Sheldrick, 2013)'
_computing_structure_solution 'SHELXS-97 (Sheldrick, 2008)'
_diffrn_ambient_environment N~2~
_diffrn_ambient_temperature 150(1)
_diffrn_detector 'CCD plate'
_diffrn_detector_area_resol_mean 10.4566
_diffrn_detector_type AtlasS2
_diffrn_measured_fraction_theta_full 0.994
_diffrn_measured_fraction_theta_max 0.903
_diffrn_measurement_device 'four-circle diffractometer'
_diffrn_measurement_device_type 'Xcalibur, AtlasS2, Gemini'
_diffrn_measurement_method '\w scans'
_diffrn_radiation_monochromator graphite
_diffrn_radiation_probe x-ray
_diffrn_radiation_type 'Mo K\a'
_diffrn_radiation_wavelength 0.71073
_diffrn_reflns_av_R_equivalents 0.0149
_diffrn_reflns_av_unetI/netI 0.0168
_diffrn_reflns_Laue_measured_fraction_full 0.994
_diffrn_reflns_Laue_measured_fraction_max 0.903
_diffrn_reflns_limit_h_max 27
_diffrn_reflns_limit_h_min -28
_diffrn_reflns_limit_k_max 10
_diffrn_reflns_limit_k_min -10
_diffrn_reflns_limit_l_max 27
_diffrn_reflns_limit_l_min -28
_diffrn_reflns_number 27429
_diffrn_reflns_point_group_measured_fraction_full 0.994
_diffrn_reflns_point_group_measured_fraction_max 0.903
_diffrn_reflns_theta_full 29.000
_diffrn_reflns_theta_max 31.155
_diffrn_reflns_theta_min 2.021
_diffrn_source 'fine-focus sealed X-ray tube'
_diffrn_source_type 'Enhance (Mo) X-ray Source'
_exptl_absorpt_coefficient_mu 0.499
_exptl_absorpt_correction_T_max 1.00000
_exptl_absorpt_correction_T_min 0.95977
_exptl_absorpt_correction_type multi-scan
_exptl_absorpt_process_details
;
CrysAlisPro 1.171.38.46 (Rigaku Oxford Diffraction, 2015)
Empirical absorption correction using spherical harmonics,
 implemented in SCALE3 ABSPACK scaling algorithm.
;
_exptl_crystal_colour brown
_exptl_crystal_density_diffrn 1.391
_exptl_crystal_description prism
_exptl_crystal_F_000 1208
_exptl_crystal_size_max 0.275
_exptl_crystal_size_mid 0.234
_exptl_crystal_size_min 0.130
_refine_diff_density_max 0.433
_refine_diff_density_min -0.301
_refine_diff_density_rms 0.051
_refine_ls_extinction_method none
_refine_ls_goodness_of_fit_ref 1.001
_refine_ls_hydrogen_treatment mixed
_refine_ls_matrix_type full
_refine_ls_number_parameters 357
_refine_ls_number_reflns 8079
_refine_ls_number_restraints 0
_refine_ls_restrained_S_all 1.001
_refine_ls_R_factor_all 0.0370
_refine_ls_R_factor_gt 0.0307
_refine_ls_shift/su_max 0.003
_refine_ls_shift/su_mean 0.000
_refine_ls_structure_factor_coef Fsqd
_refine_ls_weighting_details 'w=1/[\s^2^(Fo^2^)+(0.0416P)^2^+1.2810P] where P=(Fo^2^+2Fc^2^)/3'
_refine_ls_weighting_scheme calc
_refine_ls_wR_factor_gt 0.0789
_refine_ls_wR_factor_ref 0.0835
_reflns_Friedel_coverage 0.000
_reflns_number_gt 7041
_reflns_number_total 8079
_reflns_threshold_expression 'I > 2\s(I)'
_cod_data_source_file d0dt03092a2.cif
_cod_data_source_block 3_150K
_cod_depositor_comments 'Adding full bibliography for 7705587--7705589.cif.'
_cod_original_cell_volume 2768.98(7)
_cod_original_sg_symbol_H-M 'P 21/c'
_cod_database_code 7705588
_shelx_shelxl_version_number 2016/6
_shelx_space_group_comment
;
The symmetry employed for this shelxl refinement is uniquely defined
by the following loop, which should always be used as a source of
symmetry information in preference to the above space-group names.
They are only intended as comments.
;
_shelx_estimated_absorpt_t_min 0.875
_shelx_estimated_absorpt_t_max 0.938
_oxdiff_exptl_absorpt_empirical_full_min 0.930
_oxdiff_exptl_absorpt_empirical_full_max 1.071
_oxdiff_exptl_absorpt_empirical_details
;
Empirical correction (ABSPACK) includes:
- Absorption correction using spherical harmonics
- Frame scaling
;

loop_
_space_group_symop_operation_xyz
'x, y, z'
'-x, y+1/2, -z+1/2'
'-x, -y, -z'
'x, -y-1/2, z-1/2'

loop_
_atom_site_label
_atom_site_type_symbol
_atom_site_fract_x
_atom_site_fract_y
_atom_site_fract_z
_atom_site_U_iso_or_equiv
_atom_site_adp_type
_atom_site_occupancy
_atom_site_site_symmetry_order
_atom_site_calc_flag
_atom_site_refinement_flags_posn
_atom_site_refinement_flags_adp
_atom_site_refinement_flags_occupancy
_atom_site_disorder_assembly
_atom_site_disorder_group
V1 V 0.27743(2) 0.92173(2) 0.48998(2) 0.01461(5) Uani 1 1 d . . . . .
O1 O 0.18816(4) 0.88687(11) 0.40011(4) 0.01991(16) Uani 1 1 d . . . . .
O2 O 0.19257(4) 1.02729(12) 0.51006(4) 0.02055(16) Uani 1 1 d . . . . .
O3 O 0.29950(5) 1.16827(11) 0.45441(5) 0.02237(17) Uani 1 1 d . . . . .
H3A H 0.3200(10) 1.235(2) 0.4875(10) 0.034 Uiso 1 1 d . U . . .
O4 O 0.25954(5) 0.67560(12) 0.52577(5) 0.02265(18) Uani 1 1 d . . . . .
H4A H 0.2930(10) 0.604(2) 0.5381(10) 0.034 Uiso 1 1 d . U . . .
N1 N 0.25830(5) 0.74132(13) 0.34885(5) 0.01914(18) Uani 1 1 d . . . . .
N2 N 0.31135(5) 0.78850(12) 0.41386(5) 0.01728(18) Uani 1 1 d . . . . .
N3 N 0.39427(5) 0.87856(12) 0.53596(5) 0.01666(17) Uani 1 1 d . . . . .
N4 N 0.31920(5) 1.01683(13) 0.59744(5) 0.01729(18) Uani 1 1 d . . . . .
N5 N 0.27063(5) 1.09287(13) 0.62394(5) 0.01920(19) Uani 1 1 d . . . . .
C1 C 0.05985(6) 0.83496(16) 0.28450(6) 0.0203(2) Uani 1 1 d . . . . .
H1 H 0.058752 0.893119 0.325489 0.024 Uiso 1 1 calc R U . . .
C2 C -0.00478(7) 0.81518(17) 0.22531(7) 0.0236(2) Uani 1 1 d . . . . .
H2 H -0.049901 0.861103 0.225476 0.028 Uiso 1 1 calc R U . . .
C3 C -0.00343(7) 0.72809(17) 0.16575(7) 0.0253(2) Uani 1 1 d . . . . .
H3 H -0.047711 0.714477 0.125095 0.030 Uiso 1 1 calc R U . . .
C4 C 0.06252(7) 0.66071(18) 0.16541(7) 0.0263(2) Uani 1 1 d . . . . .
H4 H 0.063013 0.600019 0.124681 0.032 Uiso 1 1 calc R U . . .
C5 C 0.12774(7) 0.68166(16) 0.22434(6) 0.0226(2) Uani 1 1 d . . . . .
H5 H 0.172805 0.636243 0.223852 0.027 Uiso 1 1 calc R U . . .
C6 C 0.12664(6) 0.77004(14) 0.28440(6) 0.0178(2) Uani 1 1 d . . . . .
C7 C 0.19449(6) 0.80087(14) 0.34797(6) 0.0172(2) Uani 1 1 d . . . . .
C8 C 0.40520(7) 0.65054(17) 0.37619(7) 0.0238(2) Uani 1 1 d . . . . .
H8A H 0.364096 0.582662 0.342348 0.036 Uiso 1 1 calc R U . . .
H8B H 0.445289 0.568751 0.402557 0.036 Uiso 1 1 calc R U . . .
H8C H 0.423086 0.737252 0.350467 0.036 Uiso 1 1 calc R U . . .
C9 C 0.37951(6) 0.74639(14) 0.42674(6) 0.0180(2) Uani 1 1 d . . . . .
C10 C 0.42910(6) 0.80065(14) 0.49768(6) 0.0176(2) Uani 1 1 d . . . . .
C11 C 0.50555(6) 0.77633(16) 0.52531(7) 0.0218(2) Uani 1 1 d . . . . .
H11 H 0.529500 0.722890 0.497575 0.026 Uiso 1 1 calc R U . . .
C12 C 0.54573(6) 0.83216(16) 0.59432(7) 0.0235(2) Uani 1 1 d . . . . .
H12 H 0.597828 0.817919 0.614090 0.028 Uiso 1 1 calc R U . . .
C13 C 0.50996(6) 0.90868(16) 0.63446(7) 0.0213(2) Uani 1 1 d . . . . .
H13 H 0.536817 0.945661 0.681935 0.026 Uiso 1 1 calc R U . . .
C14 C 0.43356(6) 0.92988(14) 0.60329(6) 0.0175(2) Uani 1 1 d . . . . .
C15 C 0.38830(6) 1.00934(15) 0.63861(6) 0.0185(2) Uani 1 1 d . . . . .
C16 C 0.42051(7) 1.07498(18) 0.71321(7) 0.0263(3) Uani 1 1 d . . . . .
H16A H 0.381696 1.130565 0.725525 0.039 Uiso 1 1 calc R U . . .
H16B H 0.459084 1.162968 0.717926 0.039 Uiso 1 1 calc R U . . .
H16C H 0.441920 0.974552 0.745229 0.039 Uiso 1 1 calc R U . . .
C17 C 0.20518(6) 1.09242(14) 0.57213(6) 0.0175(2) Uani 1 1 d . . . . .
C18 C 0.14257(6) 1.17571(14) 0.58477(6) 0.0179(2) Uani 1 1 d . . . . .
C19 C 0.15254(7) 1.25817(17) 0.64918(7) 0.0239(2) Uani 1 1 d . . . . .
H19 H 0.199668 1.257373 0.686863 0.029 Uiso 1 1 calc R U . . .
C20 C 0.09316(8) 1.34145(18) 0.65793(8) 0.0297(3) Uani 1 1 d . . . . .
H20 H 0.099882 1.398589 0.701550 0.036 Uiso 1 1 calc R U . . .
C21 C 0.02425(8) 1.34144(18) 0.60328(8) 0.0310(3) Uani 1 1 d . . . . .
H21 H -0.016098 1.398811 0.609498 0.037 Uiso 1 1 calc R U . . .
C22 C 0.01404(7) 1.2582(2) 0.53975(7) 0.0305(3) Uani 1 1 d . . . . .
H22 H -0.033332 1.257815 0.502436 0.037 Uiso 1 1 calc R U . . .
C23 C 0.07327(7) 1.17496(17) 0.53049(7) 0.0233(2) Uani 1 1 d . . . . .
H23 H 0.066184 1.117447 0.486850 0.028 Uiso 1 1 calc R U . . .
C24 C 0.24634(9) 1.2646(2) 0.39648(9) 0.0385(3) Uani 1 1 d . . . . .
H24A H 0.237997 1.201816 0.351914 0.058 Uiso 1 1 calc R U . . .
H24B H 0.264992 1.384815 0.394309 0.058 Uiso 1 1 calc R U . . .
H24C H 0.199766 1.272836 0.403697 0.058 Uiso 1 1 calc R U . . .
C25 C 0.18994(7) 0.5958(2) 0.51518(9) 0.0350(3) Uani 1 1 d . . . . .
H25A H 0.176790 0.621701 0.556017 0.052 Uiso 1 1 calc R U . . .
H25B H 0.193238 0.466446 0.510184 0.052 Uiso 1 1 calc R U . . .
H25C H 0.152035 0.644552 0.472065 0.052 Uiso 1 1 calc R U . . .
Cl2 Cl 0.38675(2) 0.42512(4) 0.56775(2) 0.02395(7) Uani 1 1 d . . . . .
O1S O 0.39108(6) 0.60069(16) 0.71379(6) 0.0377(2) Uani 1 1 d . . . . .
C1S C 0.31630(9) 0.5860(3) 0.70492(9) 0.0435(4) Uani 1 1 d . . . . .
H1S1 H 0.312692 0.581542 0.751544 0.065 Uiso 1 1 calc R U . . .
H1S2 H 0.295339 0.476757 0.678558 0.065 Uiso 1 1 calc R U . . .
H1S3 H 0.288908 0.689542 0.678507 0.065 Uiso 1 1 calc R U . . .
H1S H 0.3943(13) 0.564(3) 0.6764(13) 0.065 Uiso 1 1 d . U . . .

loop_
_atom_site_aniso_label
_atom_site_aniso_U_11
_atom_site_aniso_U_22
_atom_site_aniso_U_33
_atom_site_aniso_U_23
_atom_site_aniso_U_13
_atom_site_aniso_U_12
V1 0.01420(9) 0.01524(9) 0.01587(9) -0.00097(6) 0.00738(7) 0.00135(6)
O1 0.0185(4) 0.0240(4) 0.0173(4) -0.0040(3) 0.0069(3) 0.0034(3)
O2 0.0181(4) 0.0260(4) 0.0186(4) -0.0050(3) 0.0082(3) 0.0036(3)
O3 0.0249(4) 0.0179(4) 0.0245(4) 0.0019(3) 0.0097(3) 0.0008(3)
O4 0.0174(4) 0.0190(4) 0.0332(5) 0.0051(3) 0.0114(3) 0.0008(3)
N1 0.0199(4) 0.0204(4) 0.0182(4) -0.0020(4) 0.0084(4) 0.0012(4)
N2 0.0183(4) 0.0163(4) 0.0190(4) 0.0000(3) 0.0090(4) 0.0007(3)
N3 0.0165(4) 0.0149(4) 0.0204(5) 0.0013(3) 0.0090(3) 0.0009(3)
N4 0.0181(4) 0.0173(4) 0.0189(4) -0.0006(3) 0.0098(4) 0.0002(3)
N5 0.0183(4) 0.0227(5) 0.0193(5) -0.0023(4) 0.0102(4) 0.0006(4)
C1 0.0224(5) 0.0216(5) 0.0188(5) -0.0004(4) 0.0100(4) 0.0010(4)
C2 0.0209(5) 0.0277(6) 0.0226(6) 0.0002(5) 0.0086(4) 0.0017(5)
C3 0.0258(6) 0.0265(6) 0.0199(6) -0.0012(5) 0.0045(5) -0.0016(5)
C4 0.0311(6) 0.0273(6) 0.0195(6) -0.0058(5) 0.0085(5) 0.0010(5)
C5 0.0252(5) 0.0230(5) 0.0208(6) -0.0030(4) 0.0100(5) 0.0026(4)
C6 0.0207(5) 0.0157(5) 0.0173(5) 0.0003(4) 0.0077(4) 0.0000(4)
C7 0.0202(5) 0.0154(5) 0.0175(5) 0.0004(4) 0.0089(4) 0.0006(4)
C8 0.0240(5) 0.0246(6) 0.0278(6) -0.0031(5) 0.0154(5) 0.0045(5)
C9 0.0198(5) 0.0152(5) 0.0226(5) 0.0013(4) 0.0122(4) 0.0018(4)
C10 0.0188(5) 0.0147(4) 0.0226(5) 0.0024(4) 0.0115(4) 0.0019(4)
C11 0.0188(5) 0.0207(5) 0.0298(6) 0.0031(4) 0.0137(5) 0.0031(4)
C12 0.0157(5) 0.0246(6) 0.0301(6) 0.0045(5) 0.0086(4) 0.0030(4)
C13 0.0176(5) 0.0220(5) 0.0229(6) 0.0029(4) 0.0060(4) 0.0001(4)
C14 0.0176(5) 0.0159(5) 0.0195(5) 0.0022(4) 0.0076(4) 0.0001(4)
C15 0.0190(5) 0.0181(5) 0.0190(5) 0.0002(4) 0.0081(4) -0.0009(4)
C16 0.0225(5) 0.0358(7) 0.0189(6) -0.0046(5) 0.0061(4) 0.0000(5)
C17 0.0200(5) 0.0159(5) 0.0204(5) -0.0005(4) 0.0120(4) -0.0004(4)
C18 0.0208(5) 0.0157(5) 0.0219(5) -0.0001(4) 0.0136(4) -0.0002(4)
C19 0.0233(5) 0.0255(6) 0.0269(6) -0.0087(5) 0.0142(5) -0.0055(5)
C20 0.0330(6) 0.0288(6) 0.0359(7) -0.0129(5) 0.0230(6) -0.0048(5)
C21 0.0301(6) 0.0289(6) 0.0425(8) -0.0030(6) 0.0234(6) 0.0068(5)
C22 0.0239(6) 0.0391(7) 0.0298(7) 0.0019(6) 0.0116(5) 0.0112(5)
C23 0.0240(5) 0.0276(6) 0.0206(6) 0.0020(4) 0.0112(4) 0.0066(5)
C24 0.0411(8) 0.0283(7) 0.0368(8) 0.0122(6) 0.0045(6) 0.0025(6)
C25 0.0231(6) 0.0326(7) 0.0497(9) 0.0060(6) 0.0144(6) -0.0069(5)
Cl2 0.02223(13) 0.01806(13) 0.03427(16) 0.00031(10) 0.01380(12) 0.00169(10)
O1S 0.0308(5) 0.0498(6) 0.0277(5) -0.0044(5) 0.0059(4) 0.0003(5)
C1S 0.0350(8) 0.0641(11) 0.0327(8) -0.0091(7) 0.0143(6) -0.0076(7)

loop_
_atom_type_symbol
_atom_type_description
_atom_type_scat_dispersion_real
_atom_type_scat_dispersion_imag
_atom_type_scat_source
C C 0.0033 0.0016 'International Tables Vol C Tables 4.2.6.8 and 6.1.1.4'
H H 0.0000 0.0000 'International Tables Vol C Tables 4.2.6.8 and 6.1.1.4'
Cl Cl 0.1484 0.1585 'International Tables Vol C Tables 4.2.6.8 and 6.1.1.4'
N N 0.0061 0.0033 'International Tables Vol C Tables 4.2.6.8 and 6.1.1.4'
O O 0.0106 0.0060 'International Tables Vol C Tables 4.2.6.8 and 6.1.1.4'
V V 0.3005 0.5294 'International Tables Vol C Tables 4.2.6.8 and 6.1.1.4'

loop_
_geom_angle_atom_site_label_1
_geom_angle_atom_site_label_2
_geom_angle_atom_site_label_3
_geom_angle
_geom_angle_site_symmetry_1
_geom_angle_site_symmetry_3
_geom_angle_publ_flag
O1 V1 O2 74.80(3) . . ?
O1 V1 O4 89.99(4) . . ?
O2 V1 O4 90.86(4) . . ?
O1 V1 O3 91.26(4) . . ?
O2 V1 O3 91.07(4) . . ?
O4 V1 O3 177.92(3) . . ?
O1 V1 N3 142.45(4) . . ?
O2 V1 N3 142.73(4) . . ?
O4 V1 N3 90.42(3) . . ?
O3 V1 N3 87.57(4) . . ?
O1 V1 N4 146.50(3) . . ?
O2 V1 N4 71.73(3) . . ?
O4 V1 N4 89.22(4) . . ?
O3 V1 N4 90.65(4) . . ?
N3 V1 N4 71.05(4) . . ?
O1 V1 N2 71.53(3) . . ?
O2 V1 N2 146.33(4) . . ?
O4 V1 N2 88.88(4) . . ?
O3 V1 N2 89.94(4) . . ?
N3 V1 N2 70.94(4) . . ?
N4 V1 N2 141.92(4) . . ?
C7 O1 V1 119.52(7) . . ?
C17 O2 V1 118.84(7) . . ?
C24 O3 V1 123.28(8) . . ?
C24 O3 H3A 110.4(13) . . ?
V1 O3 H3A 111.0(13) . . ?
C25 O4 V1 127.04(8) . . ?
C25 O4 H4A 112.6(12) . . ?
V1 O4 H4A 118.3(12) . . ?
C7 N1 N2 106.78(9) . . ?
C9 N2 N1 118.14(9) . . ?
C9 N2 V1 122.91(8) . . ?
N1 N2 V1 118.93(7) . . ?
C14 N3 C10 119.57(10) . . ?
C14 N3 V1 120.18(7) . . ?
C10 N3 V1 120.26(8) . . ?
C15 N4 N5 118.03(10) . . ?
C15 N4 V1 123.04(8) . . ?
N5 N4 V1 118.92(7) . . ?
C17 N5 N4 106.91(9) . . ?
C2 C1 C6 120.51(11) . . ?
C2 C1 H1 119.7 . . ?
C6 C1 H1 119.7 . . ?
C1 C2 C3 119.80(11) . . ?
C1 C2 H2 120.1 . . ?
C3 C2 H2 120.1 . . ?
C2 C3 C4 120.20(12) . . ?
C2 C3 H3 119.9 . . ?
C4 C3 H3 119.9 . . ?
C5 C4 C3 120.34(11) . . ?
C5 C4 H4 119.8 . . ?
C3 C4 H4 119.8 . . ?
C4 C5 C6 119.62(11) . . ?
C4 C5 H5 120.2 . . ?
C6 C5 H5 120.2 . . ?
C1 C6 C5 119.52(11) . . ?
C1 C6 C7 118.31(10) . . ?
C5 C6 C7 122.16(10) . . ?
O1 C7 N1 123.07(10) . . ?
O1 C7 C6 117.64(10) . . ?
N1 C7 C6 119.29(10) . . ?
C9 C8 H8A 109.5 . . ?
C9 C8 H8B 109.5 . . ?
H8A C8 H8B 109.5 . . ?
C9 C8 H8C 109.5 . . ?
H8A C8 H8C 109.5 . . ?
H8B C8 H8C 109.5 . . ?
N2 C9 C10 112.21(10) . . ?
N2 C9 C8 124.68(11) . . ?
C10 C9 C8 123.10(10) . . ?
N3 C10 C11 121.60(11) . . ?
N3 C10 C9 113.65(10) . . ?
C11 C10 C9 124.75(10) . . ?
C12 C11 C10 118.42(11) . . ?
C12 C11 H11 120.8 . . ?
C10 C11 H11 120.8 . . ?
C13 C12 C11 120.18(11) . . ?
C13 C12 H12 119.9 . . ?
C11 C12 H12 119.9 . . ?
C12 C13 C14 118.28(11) . . ?
C12 C13 H13 120.9 . . ?
C14 C13 H13 120.9 . . ?
N3 C14 C13 121.91(11) . . ?
N3 C14 C15 113.47(10) . . ?
C13 C14 C15 124.61(11) . . ?
N4 C15 C14 112.25(10) . . ?
N4 C15 C16 125.38(10) . . ?
C14 C15 C16 122.36(10) . . ?
C15 C16 H16A 109.5 . . ?
C15 C16 H16B 109.5 . . ?
H16A C16 H16B 109.5 . . ?
C15 C16 H16C 109.5 . . ?
H16A C16 H16C 109.5 . . ?
H16B C16 H16C 109.5 . . ?
O2 C17 N5 123.59(10) . . ?
O2 C17 C18 117.87(10) . . ?
N5 C17 C18 118.52(10) . . ?
C23 C18 C19 119.73(10) . . ?
C23 C18 C17 118.87(10) . . ?
C19 C18 C17 121.38(11) . . ?
C20 C19 C18 119.68(12) . . ?
C20 C19 H19 120.2 . . ?
C18 C19 H19 120.2 . . ?
C21 C20 C19 120.26(12) . . ?
C21 C20 H20 119.9 . . ?
C19 C20 H20 119.9 . . ?
C22 C21 C20 120.18(11) . . ?
C22 C21 H21 119.9 . . ?
C20 C21 H21 119.9 . . ?
C21 C22 C23 119.92(12) . . ?
C21 C22 H22 120.0 . . ?
C23 C22 H22 120.0 . . ?
C18 C23 C22 120.22(12) . . ?
C18 C23 H23 119.9 . . ?
C22 C23 H23 119.9 . . ?
O3 C24 H24A 109.5 . . ?
O3 C24 H24B 109.5 . . ?
H24A C24 H24B 109.5 . . ?
O3 C24 H24C 109.5 . . ?
H24A C24 H24C 109.5 . . ?
H24B C24 H24C 109.5 . . ?
O4 C25 H25A 109.5 . . ?
O4 C25 H25B 109.5 . . ?
H25A C25 H25B 109.5 . . ?
O4 C25 H25C 109.5 . . ?
H25A C25 H25C 109.5 . . ?
H25B C25 H25C 109.5 . . ?
C1S O1S H1S 107.1(17) . . ?
O1S C1S H1S1 109.5 . . ?
O1S C1S H1S2 109.5 . . ?
H1S1 C1S H1S2 109.5 . . ?
O1S C1S H1S3 109.5 . . ?
H1S1 C1S H1S3 109.5 . . ?
H1S2 C1S H1S3 109.5 . . ?

loop_
_geom_bond_atom_site_label_1
_geom_bond_atom_site_label_2
_geom_bond_distance
_geom_bond_site_symmetry_2
_geom_bond_publ_flag
V1 O1 2.0109(8) . ?
V1 O2 2.0193(8) . ?
V1 O4 2.0629(9) . ?
V1 O3 2.0901(9) . ?
V1 N3 2.1424(9) . ?
V1 N4 2.1473(10) . ?
V1 N2 2.1524(9) . ?
O1 C7 1.2889(13) . ?
O2 C17 1.2892(14) . ?
O3 C24 1.4367(16) . ?
O3 H3A 0.811(19) . ?
O4 C25 1.4282(15) . ?
O4 H4A 0.810(19) . ?
N1 C7 1.3212(14) . ?
N1 N2 1.3831(14) . ?
N2 C9 1.2980(14) . ?
N3 C14 1.3491(15) . ?
N3 C10 1.3494(14) . ?
N4 C15 1.2943(15) . ?
N4 N5 1.3835(13) . ?
N5 C17 1.3147(15) . ?
C1 C2 1.3847(17) . ?
C1 C6 1.3970(16) . ?
C1 H1 0.9500 . ?
C2 C3 1.3876(17) . ?
C2 H2 0.9500 . ?
C3 C4 1.3899(18) . ?
C3 H3 0.9500 . ?
C4 C5 1.3899(18) . ?
C4 H4 0.9500 . ?
C5 C6 1.3994(16) . ?
C5 H5 0.9500 . ?
C6 C7 1.4793(16) . ?
C8 C9 1.4922(15) . ?
C8 H8A 0.9800 . ?
C8 H8B 0.9800 . ?
C8 H8C 0.9800 . ?
C9 C10 1.4597(16) . ?
C10 C11 1.3972(15) . ?
C11 C12 1.3894(18) . ?
C11 H11 0.9500 . ?
C12 C13 1.3880(17) . ?
C12 H12 0.9500 . ?
C13 C14 1.3947(16) . ?
C13 H13 0.9500 . ?
C14 C15 1.4648(15) . ?
C15 C16 1.4908(16) . ?
C16 H16A 0.9800 . ?
C16 H16B 0.9800 . ?
C16 H16C 0.9800 . ?
C17 C18 1.4839(15) . ?
C18 C23 1.3870(17) . ?
C18 C19 1.3962(16) . ?
C19 C20 1.3903(17) . ?
C19 H19 0.9500 . ?
C20 C21 1.385(2) . ?
C20 H20 0.9500 . ?
C21 C22 1.3816(19) . ?
C21 H21 0.9500 . ?
C22 C23 1.3924(17) . ?
C22 H22 0.9500 . ?
C23 H23 0.9500 . ?
C24 H24A 0.9800 . ?
C24 H24B 0.9800 . ?
C24 H24C 0.9800 . ?
C25 H25A 0.9800 . ?
C25 H25B 0.9800 . ?
C25 H25C 0.9800 . ?
O1S C1S 1.4107(19) . ?
O1S H1S 0.84(2) . ?
C1S H1S1 0.9800 . ?
C1S H1S2 0.9800 . ?
C1S H1S3 0.9800 . ?
